data_2001959
loop_
_publ_author_name
'Lynch, D. E.'
'Smith, G.'
'Byriel, K. A.'
'Kennard, C. H. L.'

_publ_section_title
;
 Molecular co-crystals of carboxylic acids. 10. Structure of the 1:1
 adduct of triphenylphosphine oxide with (pentachlorophenoxy)acetic
 acid
;
_journal_issue 2
_journal_name_full 'Acta Crystallographica Section C'
_journal_page_first 285
_journal_page_last 288
_journal_paper_doi 10.1107/S0108270192005572
_journal_volume 49
_journal_year 1993
_chemical_formula_moiety 'C18 H15 O1 P1,C8 H3 Cl5 O3'
_chemical_formula_sum 'C26 H18 Cl5 O4 P'
_chemical_formula_weight 602.7
_space_group_IT_number 2
_space_group_name_Hall '-P 1'
_space_group_name_H-M_alt 'P -1'
_symmetry_cell_setting triclinic
_symmetry_space_group_name_Hall '-P 1'
_symmetry_space_group_name_H-M 'P -1'
_cell_angle_alpha 92.21(3)
_cell_angle_beta 108.48(3)
_cell_angle_gamma 106.10(3)
_cell_formula_units_Z 2
_cell_length_a 10.185(6)
_cell_length_b 12.036(5)
_cell_length_c 12.194(6)
_cell_volume 1349.0(12)
_diffrn_radiation_type Mo
_diffrn_radiation_wavelength 0.71073
_exptl_absorpt_coefficient_mu 0.63
_exptl_crystal_density_diffrn 1.483
_exptl_crystal_F_000 612
_cod_data_source_file hl1007.cif
_cod_data_source_block hl1007_structure_1_of_1
_cod_original_cell_volume 1349.0(10)
_cod_original_formula_sum 'C26 H18 Cl5 O4 P1'
_cod_database_code 2001959

loop_
_space_group_symop_id
_space_group_symop_operation_xyz
1 x,y,z
2 -x,-y,-z

loop_
_atom_site_label
_atom_site_fract_x
_atom_site_fract_y
_atom_site_fract_z
_atom_site_U_iso_or_equiv
P(1A) .18948(9) .05650(7) .81704(7) .0516(5)
O(1A) .2730(3) .0856(2) .7361(2) .076(2)
C(11A) .2582(3) .1631(3) .9452(3) .048(2)
C(12A) .2728(4) .1328(3) 1.0564(3) .058(2)
C(13A) .3214(4) .2185(3) 1.1508(3) .067(2)
C(14A) .3555(3) .3342(3) 1.1372(3) .062(2)
C(15A) .3429(4) .3647(3) 1.0277(3) .064(2)
C(16A) .2955(3) .2810(3) .9327(3) .057(2)
C(21A) .0017(3) .0472(2) .7483(2) .049(2)
C(22A) -.0751(4) .0931(3) .8033(3) .056(2)
C(23A) -.2194(4) .0831(3) .7478(4) .074(3)
C(24A) -.2886(5) .0285(4) .6361(4) .084(3)
C(25A) -.2153(6) -.0182(5) .5801(4) .087(3)
C(26A) -.0708(6) -.0084(4) .6350(3) .076(3)
C(31A) .1920(3) -.0816(3) .8684(3) .051(2)
C(32A) .0711(4) -.1585(3) .8828(3) .055(2)
C(33A) .0811(4) -.2593(3) .9317(3) .062(2)
C(34A) .2104(5) -.2830(3) .9675(3) .074(3)
C(35A) .3300(5) -.2086(4) .9516(5) .086(3)
C(36A) .3214(4) -.1085(3) .9013(4) .074(2)
C(1B) -.1378(3) .5238(3) .6796(3) .049(2)
C(2B) -.0044(3) .5065(3) .7238(3) .053(2)
Cl(2B) .02040(10) .41390(10) .82730(10) .0840(10)
C(3B) .1101(4) .5637(3) .6884(3) .066(2)
Cl(3B) .27510(10) .54030(10) .74360(10) .1170(10)
C(4B) .0886(5) .6399(3) .6077(4) .079(3)
Cl(4B) .2310(2) .71820(10) .56850(10) .1520(10)
C(5B) -.0455(6) .6556(3) .5601(3) .074(3)
Cl(5B) -.0775(2) .74370(10) .45310(10) .1370(10)
C(6B) -.1605(4) .5977(3) .5969(3) .062(2)
Cl(6B) -.3277(2) .61800(10) .54440(10) .1110(10)
O(7B) -.2460(2) .4739(2) .7231(2) .0600(10)
C(8B) -.3325(4) .3578(3) .6672(3) .058(2)
C(9B) -.4434(3) .3122(3) .7231(3) .052(2)
O(10B) -.4670(3) .3678(2) .7939(2) .086(2)
O(11B) -.5131(3) .2020(2) .6813(2) .070(2)
H(12A) .247(4) .052(3) 1.058(3) ?
H(13A) .326(4) .195(3) 1.222(3) ?
H(14A) .384(4) .396(3) 1.209(3) ?
H(15A) .363(4) .443(3) 1.019(3) ?
H(16A) .286(3) .300(3) .859(3) ?
H(22A) -.026(3) .134(3) .883(3) ?
H(23A) -.271(4) .113(3) .786(3) ?
H(24A) -.400(6) .025(4) .593(4) ?
H(25A) -.251(6) -.059(5) .520(5) ?
H(26A) -.019(4) -.034(3) .609(3) ?
H(32A) -.021(4) -.146(3) .862(3) ?
H(33A) -.007(4) -.316(3) .938(3) ?
H(34A) .213(4) -.356(4) 1.008(3) ?
H(35A) .410(5) -.228(4) .978(4) ?
H(36A) .413(4) -.057(3) .900(3) ?
H(11B) -.575(5) .174(4) .707(4) ?
H(81B) -.386(4) .361(3) .575(3) ?
H(82B) -.274(4) .308(3) .674(3) ?

loop_
_geom_angle_atom_site_label_1
_geom_angle_atom_site_label_2
_geom_angle_atom_site_label_3
_geom_angle
C(11A) P(1A) O(1A) 112.90(10)
C(21A) P(1A) C(11A) 106.40(10)
C(31A) P(1A) C(11A) 106.20(10)
C(12A) C(11A) P(1A) 122.8(2)
C(16A) C(11A) C(12A) 118.4(3)
C(14A) C(13A) C(12A) 121.0(4)
C(16A) C(15A) C(14A) 120.9(3)
C(22A) C(21A) P(1A) 123.2(2)
C(26A) C(21A) C(22A) 117.7(4)
C(24A) C(23A) C(22A) 120.0(5)
C(26A) C(25A) C(24A) 120.5(4)
C(32A) C(31A) P(1A) 122.2(2)
C(36A) C(31A) C(32A) 118.8(3)
C(34A) C(33A) C(32A) 120.3(4)
C(36A) C(35A) C(34A) 120.6(4)
C(6B) C(1B) C(2B) 120.0(3)
O(7B) C(1B) C(6B) 119.6(3)
C(3B) C(2B) C(1B) 121.2(3)
Cl(3B) C(3B) C(2B) 120.6(3)
C(4B) C(3B) Cl(3B) 120.6(3)
C(5B) C(4B) C(3B) 120.6(3)
CL(5B) C(5B) C(4B) 121.4(3)
C(6B) C(5B) CL(5B) 118.5(4)
CL(6B) C(6B) C(1B) 118.8(3)
C(8B) O(7B) C(1B) 113.9(2)
O(10B) C(9B) C(8B) 125.3(3)
O(11B) C(9B) O(10B) 125.1(3)
C(21A) P(1A) O(1A) 111.80(10)
C(31A) P(1A) O(1A) 112.40(10)
C(31A) P(1A) C(21A) 106.70(10)
C(16A) C(11A) P(1A) 118.8(2)
C(13A) C(12A) C(11A) 120.1(3)
C(15A) C(14A) C(13A) 119.2(3)
C(15A) C(16A) C(11A) 120.5(3)
C(26A) C(21A) P(1A) 119.2(3)
C(23A) C(22A) C(21A) 121.4(3)
C(25A) C(24A) C(23A) 119.8(5)
C(25A) C(26A) C(21A) 120.6(5)
C(36A) C(31A) P(1A) 118.8(2)
C(33A) C(32A) C(31A) 120.4(3)
C(35A) C(34A) C(33A) 119.8(4)
C(35A) C(36A) C(31A) 120.0(4)
O(7B) C(1B) C(2B) 120.2(3)
Cl(2B) C(2B) C(1B) 118.8(2)
C(3B) C(2B) Cl(2B) 120.0(3)
C(4B) C(3B) C(2B) 118.8(3)
Cl(4B) C(4B) C(3B) 119.9(4)
C(5B) C(4B) Cl(4B) 119.5(4)
C(6B) C(5B) C(4B) 120.1(3)
C(5B) C(6B) C(1B) 119.2(3)
Cl(6B) C(6B) C(5B) 122.0(3)
C(9B) C(8B) O(7B) 109.0(3)
O(11B) C(9B) C(8B) 109.6(3)

loop_
_geom_bond_atom_site_label_1
_geom_bond_atom_site_label_2
_geom_bond_distance
O(1A) P(1A) 1.486(2)
C(21A) P(1A) 1.798(3)
C(12A) C(11A) 1.390(4)
C(13A) C(12A) 1.377(5)
C(15A) C(14A) 1.373(5)
C(22A) C(21A) 1.380(5)
C(23A) C(22A) 1.378(5)
C(25A) C(24A) 1.364(7)
C(32A) C(31A) 1.385(4)
C(33A) C(32A) 1.387(4)
C(35A) C(34A) 1.371(6)
C(2B) C(1B) 1.372(4)
O(7B) C(1B) 1.372(3)
C(3B) C(2B) 1.384(4)
C(4B) C(3B) 1.378(6)
C(5B) C(4B) 1.374(6)
C(6B) C(5B) 1.400(5)
C(8B) O(7B) 1.435(4)
O(10B) C(9B) 1.193(4)
C(11A) P(1A) 1.797(3)
C(31A) P(1A) 1.802(3)
C(16A) C(11A) 1.392(4)
C(14A) C(13A) 1.369(5)
C(16A) C(15A) 1.370(5)
C(26A) C(21A) 1.383(5)
C(24A) C(23A) 1.361(6)
C(26A) C(25A) 1.379(7)
C(36A) C(31A) 1.383(5)
C(34A) C(33A) 1.364(5)
C(36A) C(35A) 1.384(6)
C(6B) C(1B) 1.377(4)
Cl(2B) C(2B) 1.719(3)
Cl(3B) C(3B) 1.707(4)
Cl(4B) C(4B) 1.713(3)
Cl(5B) C(5B) 1.720(4)
Cl(6B) C(6B) 1.709(4)
C(9B) C(8B) 1.487(4)
O(11B) C(9B) 1.311(4)
